data_4111532
loop_
_publ_author_name
'Arunkumar Natarajan'
'Joel T. Mague'
'V. Ramamurthy'

_publ_section_title
;
 Asymmetric Induction during Yang Cyclization of \a-Oxoamides: The Power
 of a Covalently Linked Chiral Auxiliary Is Enhanced in the Crystalline
 State
;
_journal_name_full 'Journal of the American Chemical Society'
_journal_page_first 3568
_journal_page_last 3576
_journal_paper_doi 10.1021/ja043999p
_journal_volume 127
_journal_year 2005
_chemical_formula_sum 'C31 H38 N2 O5'
_chemical_formula_weight 518.63
_chemical_name_systematic
; 
 ? 
;
_space_group_IT_number 19
_symmetry_cell_setting orthorhombic
_symmetry_space_group_name_Hall 'P 2ac 2ab'
_symmetry_space_group_name_H-M 'P 21 21 21'
_atom_sites_solution_hydrogens geom
_atom_sites_solution_primary direct
_atom_sites_solution_secondary difmap
_audit_creation_method SHELXL-97
_cell_angle_alpha 90.00
_cell_angle_beta 90.00
_cell_angle_gamma 90.00
_cell_formula_units_Z 4
_cell_length_a 6.1593(8)
_cell_length_b 13.0580(18)
_cell_length_c 35.785(5)
_cell_measurement_reflns_used 5644
_cell_measurement_temperature 100(2)
_cell_measurement_theta_max 28.158
_cell_measurement_theta_min 2.314
_cell_volume 2878.1(7)
_computing_cell_refinement 'Bruker SMART'
_computing_data_collection 'Bruker SMART'
_computing_data_reduction 'Bruker SAINT'
_computing_molecular_graphics 'Bruker SHELXTL'
_computing_publication_material 'Bruker SHELXTL'
_computing_structure_refinement 'SHELXL-97 (Sheldrick, 1997)'
_computing_structure_solution 'SHELXS-97 (Sheldrick, 1990)'
_diffrn_ambient_temperature 100(2)
_diffrn_measured_fraction_theta_full 0.988
_diffrn_measured_fraction_theta_max 0.988
_diffrn_measurement_device_type 'CCD area detector'
_diffrn_measurement_method 'phi and omega scans'
_diffrn_radiation_monochromator graphite
_diffrn_radiation_source 'fine-focus sealed tube'
_diffrn_radiation_type MoK\a
_diffrn_radiation_wavelength 0.71073
_diffrn_reflns_av_R_equivalents 0.0334
_diffrn_reflns_av_sigmaI/netI 0.0368
_diffrn_reflns_limit_h_max 8
_diffrn_reflns_limit_h_min -8
_diffrn_reflns_limit_k_max 16
_diffrn_reflns_limit_k_min -17
_diffrn_reflns_limit_l_max 47
_diffrn_reflns_limit_l_min -47
_diffrn_reflns_number 25875
_diffrn_reflns_theta_full 28.27
_diffrn_reflns_theta_max 28.27
_diffrn_reflns_theta_min 1.14
_exptl_absorpt_coefficient_mu 0.081
_exptl_absorpt_correction_T_max 0.9872
_exptl_absorpt_correction_T_min 0.8944
_exptl_absorpt_correction_type multi-scan
_exptl_absorpt_process_details SADABS
_exptl_crystal_colour Colorless
_exptl_crystal_density_diffrn 1.197
_exptl_crystal_description Plate
_exptl_crystal_F_000 1112
_exptl_crystal_size_max 0.27
_exptl_crystal_size_mid 0.23
_exptl_crystal_size_min 0.16
_refine_diff_density_max 0.393
_refine_diff_density_min -0.212
_refine_diff_density_rms 0.070
_refine_ls_abs_structure_details 'Flack H D (1983), Acta Cryst. A39, 876-881'
_refine_ls_abs_structure_Flack 0.4(12)
_refine_ls_extinction_method none
_refine_ls_goodness_of_fit_ref 1.110
_refine_ls_hydrogen_treatment constr
_refine_ls_matrix_type full
_refine_ls_number_parameters 350
_refine_ls_number_reflns 6937
_refine_ls_number_restraints 18
_refine_ls_restrained_S_all 1.109
_refine_ls_R_factor_all 0.0773
_refine_ls_R_factor_gt 0.0668
_refine_ls_shift/su_max 0.005
_refine_ls_shift/su_mean 0.000
_refine_ls_structure_factor_coef Fsqd
_refine_ls_weighting_details 'calc w=1/[\s^2^(Fo^2^)+(0.0812P)^2^+0.8002P] where P=(Fo^2^+2Fc^2^)/3'
_refine_ls_weighting_scheme calc
_refine_ls_wR_factor_gt 0.1531
_refine_ls_wR_factor_ref 0.1606
_reflns_number_gt 6009
_reflns_number_total 6937
_reflns_threshold_expression >2sigma(I)
_cod_data_source_file ja043999psi20041001_024455.cif
_cod_data_source_block 5
_cod_depositor_comments
;
The following automatic conversions were performed:

'_refine_ls_hydrogen_treatment' value 'constrained' was replaced with
the value 'constr' as specified in the replacement file
'src/cod-tools/trunk/data/replacement-values/replacement_values.lst'.

Automatic conversion script
Id: cif_fix_values 5376 2017-05-30 11:51:03Z andrius 
;
_cod_original_cell_volume 2878.2(7)
_cod_database_code 4111532

loop_
_symmetry_equiv_pos_as_xyz
'x, y, z'
'-x+1/2, -y, z+1/2'
'-x, y+1/2, -z+1/2'
'x+1/2, -y+1/2, -z'

loop_
_atom_site_label
_atom_site_type_symbol
_atom_site_fract_x
_atom_site_fract_y
_atom_site_fract_z
_atom_site_U_iso_or_equiv
_atom_site_adp_type
_atom_site_occupancy
_atom_site_symmetry_multiplicity
_atom_site_calc_flag
_atom_site_refinement_flags
O1 O 0.4545(4) 0.14852(13) 0.77963(5) 0.0406(5) Uani 1 1 d .
O2 O 0.1647(3) 0.34069(16) 0.78840(5) 0.0424(5) Uani 1 1 d .
O3 O 0.9409(3) 0.41853(13) 0.94080(4) 0.0325(4) Uani 1 1 d .
O4 O 0.3924(4) 0.52195(16) 1.00672(5) 0.0476(5) Uani 1 1 d .
O5 O 0.6929(3) 0.23116(13) 1.02952(5) 0.0325(4) Uani 1 1 d .
H5 H 0.6211 0.1824 1.0386 0.049 Uiso 1 1 calc R
N1 N 0.5572(4) 0.27311(15) 0.73834(5) 0.0293(4) Uani 1 1 d .
N2 N 0.6241(3) 0.37271(16) 0.96748(5) 0.0319(5) Uani 1 1 d .
H2N H 0.4843 0.3554 0.9654 0.024(6) Uiso 1 1 d R
C1 C 0.8413(6) 0.1404(2) 0.72624(9) 0.0497(7) Uani 1 1 d .
H1A H 0.9496 0.1885 0.7360 0.075 Uiso 1 1 calc R
H1B H 0.9067 0.0988 0.7064 0.075 Uiso 1 1 calc R
H1C H 0.7910 0.0957 0.7465 0.075 Uiso 1 1 calc R
C2 C 0.6484(5) 0.2004(2) 0.71033(7) 0.0368(6) Uani 1 1 d .
H2 H 0.7056 0.2427 0.6892 0.044 Uiso 1 1 calc R
C3 C 0.4731(6) 0.1321(2) 0.69427(7) 0.0474(7) Uani 1 1 d .
H3A H 0.4167 0.0872 0.7139 0.071 Uiso 1 1 calc R
H3B H 0.5342 0.0904 0.6741 0.071 Uiso 1 1 calc R
H3C H 0.3550 0.1745 0.6844 0.071 Uiso 1 1 calc R
C4 C 0.4153(5) 0.4093(2) 0.69654(7) 0.0350(6) Uani 1 1 d .
H4A H 0.4717 0.3759 0.6740 0.053 Uiso 1 1 calc R
H4B H 0.4125 0.4836 0.6927 0.053 Uiso 1 1 calc R
H4C H 0.2678 0.3847 0.7016 0.053 Uiso 1 1 calc R
C5 C 0.5619(4) 0.38388(17) 0.72979(6) 0.0285(5) Uani 1 1 d .
H5A H 0.5016 0.4205 0.7520 0.034 Uiso 1 1 calc R
C6 C 0.7932(4) 0.4220(2) 0.72418(8) 0.0375(6) Uani 1 1 d .
H6A H 0.8805 0.4049 0.7462 0.056 Uiso 1 1 calc R
H6B H 0.7919 0.4964 0.7207 0.056 Uiso 1 1 calc R
H6C H 0.8560 0.3892 0.7021 0.056 Uiso 1 1 calc R
C7 C 0.4651(4) 0.23884(18) 0.76964(6) 0.0299(5) Uani 1 1 d .
C8 C 0.3482(4) 0.31519(18) 0.79539(6) 0.0311(5) Uani 1 1 d .
C9 C 0.4600(4) 0.34099(17) 0.83116(6) 0.0271(5) Uani 1 1 d .
C10 C 0.6736(4) 0.31270(18) 0.83762(6) 0.0283(5) Uani 1 1 d .
H10 H 0.7556 0.2809 0.8184 0.034 Uiso 1 1 calc R
C11 C 0.7677(4) 0.33089(18) 0.87223(6) 0.0280(5) Uani 1 1 d .
H11 H 0.9147 0.3124 0.8767 0.034 Uiso 1 1 calc R
C12 C 0.6457(4) 0.37638(17) 0.90037(6) 0.0267(5) Uani 1 1 d .
C13 C 0.4341(4) 0.40683(17) 0.89373(6) 0.0285(5) Uani 1 1 d .
H13 H 0.3521 0.4384 0.9130 0.034 Uiso 1 1 calc R
C14 C 0.3422(4) 0.39109(17) 0.85889(6) 0.0292(5) Uani 1 1 d .
H14 H 0.1991 0.4145 0.8539 0.035 Uiso 1 1 calc R
C15 C 0.7515(4) 0.39176(16) 0.93810(6) 0.0276(5) Uani 1 1 d .
C16 C 0.6807(4) 0.40103(18) 1.00614(6) 0.0305(5) Uani 1 1 d .
H16 H 0.8415 0.3951 1.0093 0.037 Uiso 1 1 calc R
C17 C 0.5698(4) 0.32348(18) 1.03239(6) 0.0276(5) Uani 1 1 d .
H17 H 0.4209 0.3096 1.0225 0.033 Uiso 1 1 calc R
C18 C 0.5473(4) 0.36009(17) 1.07243(6) 0.0276(5) Uani 1 1 d .
C19 C 0.7152(4) 0.35128(17) 1.09826(6) 0.0271(5) Uani 1 1 d .
H19 H 0.8523 0.3254 1.0906 0.032 Uiso 1 1 calc R
C20 C 0.6828(4) 0.38035(17) 1.13532(6) 0.0314(5) Uani 1 1 d .
H20 H 0.7978 0.3740 1.1529 0.038 Uiso 1 1 calc R
C21 C 0.4849(5) 0.41823(18) 1.14656(6) 0.0332(5) Uani 1 1 d .
H21 H 0.4632 0.4370 1.1719 0.040 Uiso 1 1 calc R
C22 C 0.3170(4) 0.42926(19) 1.12111(7) 0.0339(5) Uani 1 1 d .
H22 H 0.1814 0.4566 1.1289 0.041 Uiso 1 1 calc R
C23 C 0.3485(4) 0.39997(19) 1.08410(6) 0.0311(5) Uani 1 1 d .
H23 H 0.2334 0.4072 1.0666 0.037 Uiso 1 1 calc R
C24 C 0.6150(5) 0.5118(2) 1.01290(7) 0.0383(6) Uani 1 1 d .
H24A H 0.6503 0.5317 1.0389 0.046 Uiso 1 1 calc R
H24B H 0.6960 0.5575 0.9958 0.046 Uiso 1 1 calc R
C25 C 0.3130(8) 0.6174(3) 1.01819(11) 0.0745(12) Uani 1 1 d .
H25A H 0.3216 0.6224 1.0455 0.112 Uiso 1 1 calc R
H25B H 0.1615 0.6246 1.0103 0.112 Uiso 1 1 calc R
H25C H 0.4003 0.6719 1.0069 0.112 Uiso 1 1 calc R
C26 C 0.3214(7) 0.6901(3) 0.91913(12) 0.0846(14) Uani 1 1 d D
H26 H 0.4318 0.6542 0.9323 0.102 Uiso 1 1 calc R
C27 C 0.3577(6) 0.7884(3) 0.90662(9) 0.0575(8) Uani 1 1 d D
H27 H 0.4930 0.8211 0.9111 0.069 Uiso 1 1 calc R
C28 C 0.1982(6) 0.8379(2) 0.88777(8) 0.0506(8) Uani 1 1 d D
H28 H 0.2222 0.9059 0.8793 0.061 Uiso 1 1 calc R
C29 C 0.0066(6) 0.7922(3) 0.88096(9) 0.0627(10) Uani 1 1 d D
H29 H -0.1030 0.8281 0.8676 0.075 Uiso 1 1 calc R
C30 C -0.0311(7) 0.6956(3) 0.89295(13) 0.0839(15) Uani 1 1 d D
H30 H -0.1660 0.6633 0.8878 0.101 Uiso 1 1 calc R
C31 C 0.1258(8) 0.6447(3) 0.91250(16) 0.104(2) Uani 1 1 d D
H31 H 0.0986 0.5775 0.9215 0.124 Uiso 1 1 calc R

loop_
_atom_site_aniso_label
_atom_site_aniso_U_11
_atom_site_aniso_U_22
_atom_site_aniso_U_33
_atom_site_aniso_U_23
_atom_site_aniso_U_13
_atom_site_aniso_U_12
O1 0.0617(13) 0.0330(9) 0.0271(8) 0.0050(7) 0.0029(8) -0.0041(9)
O2 0.0365(10) 0.0624(12) 0.0282(9) 0.0034(8) -0.0046(8) 0.0044(9)
O3 0.0367(10) 0.0354(9) 0.0253(8) 0.0048(7) -0.0018(7) -0.0040(8)
O4 0.0658(14) 0.0462(11) 0.0308(10) 0.0031(8) -0.0021(9) 0.0151(10)
O5 0.0392(10) 0.0322(8) 0.0260(8) -0.0019(7) 0.0076(7) 0.0018(8)
N1 0.0389(12) 0.0296(10) 0.0192(9) 0.0005(7) 0.0002(8) 0.0021(9)
N2 0.0362(12) 0.0393(11) 0.0200(9) -0.0037(8) 0.0002(8) -0.0065(9)
C1 0.0555(19) 0.0455(16) 0.0480(16) -0.0006(13) 0.0001(14) 0.0150(15)
C2 0.0529(16) 0.0341(12) 0.0234(11) 0.0001(9) 0.0072(11) 0.0078(12)
C3 0.070(2) 0.0414(15) 0.0306(13) -0.0099(11) -0.0014(13) 0.0044(15)
C4 0.0379(14) 0.0382(13) 0.0289(12) 0.0012(10) -0.0040(10) 0.0061(11)
C5 0.0343(12) 0.0284(11) 0.0227(10) 0.0001(8) -0.0014(9) 0.0023(10)
C6 0.0377(15) 0.0370(13) 0.0379(14) 0.0087(11) -0.0028(11) 0.0008(11)
C7 0.0363(13) 0.0335(12) 0.0199(10) 0.0027(8) -0.0045(9) -0.0012(10)
C8 0.0399(14) 0.0314(12) 0.0220(10) 0.0077(9) -0.0012(10) -0.0009(10)
C9 0.0343(12) 0.0276(11) 0.0195(10) 0.0042(8) 0.0001(9) -0.0015(10)
C10 0.0372(13) 0.0302(11) 0.0175(10) 0.0019(8) 0.0056(9) 0.0031(10)
C11 0.0296(12) 0.0325(12) 0.0220(10) 0.0059(8) 0.0021(9) 0.0035(10)
C12 0.0360(12) 0.0254(10) 0.0188(9) 0.0045(8) 0.0015(9) -0.0051(10)
C13 0.0373(13) 0.0253(11) 0.0229(11) -0.0003(8) 0.0051(9) 0.0018(10)
C14 0.0301(12) 0.0283(11) 0.0292(11) 0.0058(9) -0.0006(10) 0.0042(10)
C15 0.0394(13) 0.0240(10) 0.0193(10) 0.0023(8) -0.0005(9) 0.0005(10)
C16 0.0385(13) 0.0365(12) 0.0165(9) -0.0016(8) -0.0013(9) -0.0064(11)
C17 0.0316(12) 0.0340(12) 0.0174(9) -0.0008(8) 0.0000(9) -0.0024(10)
C18 0.0369(13) 0.0271(11) 0.0189(10) -0.0006(8) 0.0036(9) -0.0018(10)
C19 0.0320(12) 0.0259(10) 0.0233(10) 0.0012(8) 0.0006(9) 0.0003(9)
C20 0.0444(14) 0.0266(11) 0.0231(10) 0.0006(8) -0.0095(10) -0.0055(11)
C21 0.0489(15) 0.0306(12) 0.0201(10) -0.0020(9) 0.0034(10) -0.0072(11)
C22 0.0364(13) 0.0356(12) 0.0296(12) -0.0041(10) 0.0086(10) 0.0017(11)
C23 0.0311(12) 0.0370(12) 0.0251(11) -0.0005(9) -0.0027(10) 0.0009(10)
C24 0.0563(18) 0.0387(13) 0.0199(11) 0.0022(9) -0.0010(11) -0.0046(12)
C25 0.100(3) 0.063(2) 0.060(2) 0.0080(18) 0.003(2) 0.034(2)
C26 0.068(3) 0.095(3) 0.091(3) 0.048(3) 0.013(2) 0.034(2)
C27 0.056(2) 0.070(2) 0.0462(17) -0.0083(16) 0.0038(15) -0.0105(18)
C28 0.073(2) 0.0384(15) 0.0406(15) 0.0080(12) 0.0144(15) 0.0078(15)
C29 0.064(2) 0.087(3) 0.0369(16) -0.0048(16) -0.0041(15) 0.019(2)
C30 0.057(2) 0.079(3) 0.116(4) -0.056(3) 0.030(2) -0.015(2)
C31 0.097(4) 0.0336(17) 0.180(5) 0.029(2) 0.083(4) 0.013(2)

loop_
_atom_type_symbol
_atom_type_description
_atom_type_scat_dispersion_real
_atom_type_scat_dispersion_imag
_atom_type_scat_source
C C 0.0033 0.0016 'International Tables Vol C Tables 4.2.6.8 and 6.1.1.4'
H H 0.0000 0.0000 'International Tables Vol C Tables 4.2.6.8 and 6.1.1.4'
N N 0.0061 0.0033 'International Tables Vol C Tables 4.2.6.8 and 6.1.1.4'
O O 0.0106 0.0060 'International Tables Vol C Tables 4.2.6.8 and 6.1.1.4'

loop_
_geom_angle_atom_site_label_1
_geom_angle_atom_site_label_2
_geom_angle_atom_site_label_3
_geom_angle
C24 O4 C25 112.4(3)
C7 N1 C5 120.69(19)
C7 N1 C2 120.8(2)
C5 N1 C2 118.47(19)
C15 N2 C16 123.6(2)
N1 C2 C3 111.2(2)
N1 C2 C1 111.6(2)
C3 C2 C1 113.1(2)
N1 C5 C6 111.4(2)
N1 C5 C4 111.2(2)
C6 C5 C4 112.3(2)
O1 C7 N1 125.9(2)
O1 C7 C8 114.9(2)
N1 C7 C8 119.0(2)
O2 C8 C9 123.3(2)
O2 C8 C7 119.7(2)
C9 C8 C7 116.4(2)
C10 C9 C14 120.0(2)
C10 C9 C8 121.4(2)
C14 C9 C8 118.5(2)
C9 C10 C11 120.0(2)
C10 C11 C12 119.6(2)
C13 C12 C11 120.5(2)
C13 C12 C15 121.4(2)
C11 C12 C15 118.1(2)
C12 C13 C14 119.8(2)
C13 C14 C9 119.9(2)
O3 C15 N2 123.5(2)
O3 C15 C12 121.3(2)
N2 C15 C12 115.2(2)
N2 C16 C24 108.9(2)
N2 C16 C17 107.61(19)
C24 C16 C17 114.2(2)
O5 C17 C18 112.49(18)
O5 C17 C16 105.99(19)
C18 C17 C16 114.15(19)
C19 C18 C23 119.0(2)
C19 C18 C17 122.2(2)
C23 C18 C17 118.7(2)
C18 C19 C20 120.2(2)
C21 C20 C19 120.2(2)
C20 C21 C22 120.4(2)
C21 C22 C23 119.5(2)
C22 C23 C18 120.6(2)
O4 C24 C16 109.0(2)
C31 C26 C27 119.5(4)
C28 C27 C26 119.2(4)
C29 C28 C27 121.0(3)
C28 C29 C30 120.5(4)
C29 C30 C31 119.6(4)
C26 C31 C30 120.2(3)

loop_
_geom_bond_atom_site_label_1
_geom_bond_atom_site_label_2
_geom_bond_distance
O1 C7 1.234(3)
O2 C8 1.204(3)
O3 C15 1.222(3)
O4 C24 1.395(4)
O4 C25 1.400(4)
O5 C17 1.428(3)
N1 C7 1.333(3)
N1 C5 1.479(3)
N1 C2 1.490(3)
N2 C15 1.335(3)
N2 C16 1.474(3)
C1 C2 1.533(4)
C2 C3 1.514(4)
C4 C5 1.530(3)
C5 C6 1.522(4)
C7 C8 1.537(3)
C8 C9 1.492(3)
C9 C10 1.386(4)
C9 C14 1.392(3)
C10 C11 1.388(3)
C11 C12 1.390(3)
C12 C13 1.383(4)
C12 C15 1.513(3)
C13 C14 1.385(3)
C16 C24 1.522(4)
C16 C17 1.541(3)
C17 C18 1.517(3)
C18 C19 1.392(3)
C18 C23 1.395(4)
C19 C20 1.394(3)
C20 C21 1.376(4)
C21 C22 1.385(4)
C22 C23 1.392(3)
C26 C31 1.363(6)
C26 C27 1.377(5)
C27 C28 1.356(5)
C28 C29 1.344(5)
C29 C30 1.354(6)
C30 C31 1.366(7)

loop_
_geom_hbond_atom_site_label_D
_geom_hbond_atom_site_label_H
_geom_hbond_atom_site_label_A
_geom_hbond_distance_DH
_geom_hbond_distance_HA
_geom_hbond_distance_DA
_geom_hbond_angle_DHA
_geom_hbond_site_symmetry_A
N2 H2N O5 0.89 2.13 2.984(3) 160.0 4_457
O5 H5 O3 0.84 1.87 2.712(2) 175.0 4_457

loop_
_geom_torsion_atom_site_label_1
_geom_torsion_atom_site_label_2
_geom_torsion_atom_site_label_3
_geom_torsion_atom_site_label_4
_geom_torsion
C7 N1 C2 C3 62.7(3)
C5 N1 C2 C3 -114.4(2)
C7 N1 C2 C1 -64.7(3)
C5 N1 C2 C1 118.2(3)
C7 N1 C5 C6 122.7(2)
C2 N1 C5 C6 -60.2(3)
C7 N1 C5 C4 -111.3(2)
C2 N1 C5 C4 65.9(3)
C5 N1 C7 O1 -179.1(2)
C2 N1 C7 O1 3.8(4)
C5 N1 C7 C8 4.6(3)
C2 N1 C7 C8 -172.5(2)
O1 C7 C8 O2 -94.8(3)
N1 C7 C8 O2 81.8(3)
O1 C7 C8 C9 76.1(3)
N1 C7 C8 C9 -107.3(2)
O2 C8 C9 C10 -178.1(2)
C7 C8 C9 C10 11.4(3)
O2 C8 C9 C14 4.4(4)
C7 C8 C9 C14 -166.1(2)
C14 C9 C10 C11 2.4(3)
C8 C9 C10 C11 -175.1(2)
C9 C10 C11 C12 0.8(3)
C10 C11 C12 C13 -2.3(3)
C10 C11 C12 C15 178.0(2)
C11 C12 C13 C14 0.6(3)
C15 C12 C13 C14 -179.7(2)
C12 C13 C14 C9 2.6(3)
C10 C9 C14 C13 -4.1(3)
C8 C9 C14 C13 173.4(2)
C16 N2 C15 O3 12.7(4)
C16 N2 C15 C12 -168.2(2)
C13 C12 C15 O3 -140.2(2)
C11 C12 C15 O3 39.5(3)
C13 C12 C15 N2 40.6(3)
C11 C12 C15 N2 -139.6(2)
C15 N2 C16 C24 84.5(3)
C15 N2 C16 C17 -151.2(2)
N2 C16 C17 O5 75.0(2)
C24 C16 C17 O5 -163.9(2)
N2 C16 C17 C18 -160.6(2)
C24 C16 C17 C18 -39.5(3)
O5 C17 C18 C19 37.4(3)
C16 C17 C18 C19 -83.4(3)
O5 C17 C18 C23 -139.8(2)
C16 C17 C18 C23 99.3(3)
C23 C18 C19 C20 1.1(3)
C17 C18 C19 C20 -176.1(2)
C18 C19 C20 C21 -0.2(3)
C19 C20 C21 C22 -0.9(4)
C20 C21 C22 C23 1.2(4)
C21 C22 C23 C18 -0.3(4)
C19 C18 C23 C22 -0.9(4)
C17 C18 C23 C22 176.5(2)
C25 O4 C24 C16 170.2(2)
N2 C16 C24 O4 58.8(3)
C17 C16 C24 O4 -61.5(3)
C31 C26 C27 C28 -0.3(6)
C26 C27 C28 C29 -0.5(5)
C27 C28 C29 C30 0.2(5)
C28 C29 C30 C31 0.8(6)
C27 C26 C31 C30 1.3(7)
C29 C30 C31 C26 -1.6(7)
